data_8100413
loop_
_publ_author_name
'Wontcheu, Joseph'
'Schleid, Thomas'

_publ_section_title
;
Crystal structure of digadolinium(III) oxide disulfide, Gd~2~OS~2~
;
_journal_issue 3
_journal_name_full 'Zeitschrift f\"ur Kristallographie - New Crystal Structures'
_journal_page_first 285
_journal_page_last 286
_journal_volume 218
_journal_year 2003
_chemical_formula_structural 'Gd2 O1 S2'
_chemical_formula_sum 'Gd2 O S2'
_chemical_formula_weight 394.62
_chemical_name_common 'gadolinium oxysulfide (2/1/2)'
_space_group_IT_number 14
_symmetry_cell_setting monoclinic
_symmetry_space_group_name_Hall '-P 2ybc'
_symmetry_space_group_name_H-M 'P 1 21/c 1'
_cell_angle_alpha 90.00
_cell_angle_beta 99.463(6)
_cell_angle_gamma 90.00
_cell_formula_units_Z 4
_cell_length_a 8.3365(6)
_cell_length_b 6.9872(5)
_cell_length_c 6.9231(5)
_cell_measurement_temperature 293(2)
_cell_volume 397.77(5)
_diffrn_ambient_temperature 293(2)
_exptl_crystal_density_diffrn 6.589
_cod_original_sg_symbol_H-M 'P 21/c'
_cod_original_formula_sum 'Gd2 O1 S2'
_cod_database_code 8100413

loop_
_symmetry_equiv_pos_as_xyz
'x, y, z'
'-x, y+1/2, -z+1/2'
'-x, -y, -z'
'x, -y-1/2, z-1/2'

loop_
_atom_site_label
_atom_site_type_symbol
_atom_site_fract_x
_atom_site_fract_y
_atom_site_fract_z
_atom_site_U_iso_or_equiv
_atom_site_adp_type
_atom_site_occupancy
_atom_site_calc_flag
_atom_site_refinement_flags
_atom_site_disorder_assembly
_atom_site_disorder_group
Gd1 Gd 0.57804(3) 0.64080(4) 0.81736(4) 0.00711(13) Uani 1 d . . .
Gd2 Gd 0.13707(3) 0.55507(4) 0.75008(4) 0.00724(13) Uani 1 d . . .
O O 0.3832(5) 0.0881(6) 0.3507(6) 0.0069(8) Uani 1 d . . .
S1 S 0.67894(18) 0.1371(2) 0.0695(2) 0.0092(3) Uani 1 d . . .
S2 S 0.07731(17) 0.2762(2) 0.0297(2) 0.0080(3) Uani 1 d . . .

loop_
_atom_site_aniso_label
_atom_site_aniso_U_11
_atom_site_aniso_U_22
_atom_site_aniso_U_33
_atom_site_aniso_U_23
_atom_site_aniso_U_13
_atom_site_aniso_U_12
Gd1 0.00728(18) 0.00737(19) 0.00675(18) 0.00086(10) 0.00137(11) -0.00052(10)
Gd2 0.00683(18) 0.00752(19) 0.00716(18) -0.00016(11) 0.00051(11) 0.00083(10)
O 0.008(2) 0.004(2) 0.009(2) 0.0011(17) 0.0028(16) 0.0001(17)
S1 0.0102(7) 0.0091(8) 0.0085(7) -0.0020(5) 0.0025(5) -0.0006(5)
S2 0.0075(7) 0.0079(7) 0.0085(6) -0.0002(6) 0.0015(5) -0.0006(5)

loop_
_geom_bond_atom_site_label_1
_geom_bond_atom_site_label_2
_geom_bond_distance
_geom_bond_site_symmetry_2
_geom_bond_publ_flag
Gd1 O 2.274(4) 3_666 ?
Gd1 O 2.297(4) 2_656 ?
Gd1 O 2.318(4) 4_566 ?
Gd1 S1 2.8102(16) 4_566 ?
Gd1 S1 2.8570(16) 3_666 ?
Gd1 S2 2.9517(15) 3_666 ?
Gd1 S1 3.1428(16) 2_655 ?
Gd1 Gd1 3.6112(6) 3_667 ?
Gd1 Gd2 3.6778(5) . ?
Gd1 Gd2 3.7607(5) 3_667 ?
Gd1 Gd1 3.7830(3) 4_576 ?
Gd1 Gd1 3.7830(3) 4_575 ?
Gd2 O 2.286(4) 4_566 ?
Gd2 S2 2.7722(16) 4_566 ?
Gd2 S2 2.7936(15) 3_566 ?
Gd2 S1 2.8121(16) 3_666 ?
Gd2 S2 2.8474(16) 1_556 ?
Gd2 S2 2.8627(15) 2 ?
Gd2 S1 2.9483(15) 2_655 ?
Gd2 Gd1 3.7607(5) 3_667 ?
Gd2 Gd1 3.8212(4) 2_646 ?
Gd2 Gd2 3.8991(6) 3_566 ?
O Gd1 2.274(4) 3_666 ?
O Gd2 2.286(4) 4_565 ?
O Gd1 2.297(4) 2_646 ?
O Gd1 2.318(4) 4_565 ?
S1 Gd1 2.8102(16) 4_565 ?
S1 Gd2 2.8121(16) 3_666 ?
S1 Gd1 2.8570(16) 3_666 ?
S1 Gd2 2.9483(15) 2_645 ?
S1 Gd1 3.1428(16) 2_645 ?
S2 Gd2 2.7722(16) 4_565 ?
S2 Gd2 2.7936(15) 3_566 ?
S2 Gd2 2.8474(16) 1_554 ?
S2 Gd2 2.8627(15) 2_545 ?
S2 Gd1 2.9517(15) 3_666 ?
